data_2220237
loop_
_publ_author_name
'Kalateh, Khadijeh'
'Norouzi, Ali'
'Ebadi, Amin'
'Ahmadi, Roya'
'Amani, Vahid'

_publ_section_title
;
 Dibromido(di-2-pyridylamine-\k^2^<i>N</i>,<i>N</i>')mercury(II)
;
_journal_coeditor_code HK2575
_journal_issue 12
_journal_name_full 'Acta Crystallographica Section E'
_journal_page_first m1583
_journal_page_last m1584
_journal_paper_doi 10.1107/S1600536808038129
_journal_volume 64
_journal_year 2008
_chemical_formula_iupac '[Hg Br2 (C10 H9 N3)]'
_chemical_formula_moiety 'C10 H9 Br2 Hg N3'
_chemical_formula_sum 'C10 H9 Br2 Hg N3'
_chemical_formula_weight 531.59
_chemical_name_systematic
;
Dibromido(di-2-pyridylamine-\k^2^<i>N</i>,<i>N</i>')mercury(II)
;
_space_group_IT_number 2
_symmetry_cell_setting triclinic
_symmetry_space_group_name_Hall '-P 1'
_symmetry_space_group_name_H-M 'P -1'
_atom_sites_solution_hydrogens geom
_atom_sites_solution_primary direct
_atom_sites_solution_secondary difmap
_audit_creation_method SHELXL-97
_cell_angle_alpha 113.45(3)
_cell_angle_beta 98.41(3)
_cell_angle_gamma 97.79(3)
_cell_formula_units_Z 2
_cell_length_a 8.1284(16)
_cell_length_b 8.7645(18)
_cell_length_c 9.912(2)
_cell_measurement_reflns_used 1657
_cell_measurement_temperature 120(2)
_cell_measurement_theta_max 29.19
_cell_measurement_theta_min 2.30
_cell_volume 626.1(3)
_computing_cell_refinement 'SAINT (Bruker, 1998)'
_computing_data_collection 'SMART (Bruker, 1998)'
_computing_data_reduction 'SAINT (Bruker, 1998)'
_computing_molecular_graphics 'ORTEP-3 for Windows (Farrugia, 1997)'
_computing_publication_material 'WinGX (Farrugia, 1999)'
_computing_structure_refinement 'SHELXTL (Sheldrick, 2008)'
_computing_structure_solution 'SHELXTL (Sheldrick, 2008)'
_diffrn_ambient_temperature 120(2)
_diffrn_measured_fraction_theta_full 0.991
_diffrn_measured_fraction_theta_max 0.991
_diffrn_measurement_device_type 'Bruker SMART CCD area-detector'
_diffrn_measurement_method '\f and \w'
_diffrn_radiation_monochromator graphite
_diffrn_radiation_source 'fine-focus sealed tube'
_diffrn_radiation_type MoK\a
_diffrn_radiation_wavelength 0.71073
_diffrn_reflns_av_R_equivalents 0.0874
_diffrn_reflns_av_sigmaI/netI 0.0563
_diffrn_reflns_limit_h_max 11
_diffrn_reflns_limit_h_min -11
_diffrn_reflns_limit_k_max 10
_diffrn_reflns_limit_k_min -11
_diffrn_reflns_limit_l_max 13
_diffrn_reflns_limit_l_min -12
_diffrn_reflns_number 7839
_diffrn_reflns_theta_full 29.19
_diffrn_reflns_theta_max 29.19
_diffrn_reflns_theta_min 2.30
_diffrn_standards_number 0
_exptl_absorpt_coefficient_mu 18.649
_exptl_absorpt_correction_T_max 0.080
_exptl_absorpt_correction_T_min 0.016
_exptl_absorpt_correction_type numerical
_exptl_absorpt_process_details '(shape of crystal determined optically)'
_exptl_crystal_colour colorless
_exptl_crystal_density_diffrn 2.820
_exptl_crystal_density_method 'not measured'
_exptl_crystal_description prism
_exptl_crystal_F_000 480
_exptl_crystal_size_max 0.40
_exptl_crystal_size_mid 0.35
_exptl_crystal_size_min 0.25
_refine_diff_density_max 4.325
_refine_diff_density_min -6.537
_refine_ls_extinction_method none
_refine_ls_goodness_of_fit_ref 1.147
_refine_ls_hydrogen_treatment constr
_refine_ls_matrix_type full
_refine_ls_number_parameters 145
_refine_ls_number_reflns 3350
_refine_ls_number_restraints 0
_refine_ls_restrained_S_all 1.147
_refine_ls_R_factor_all 0.0548
_refine_ls_R_factor_gt 0.0534
_refine_ls_shift/su_max 0.059
_refine_ls_shift/su_mean 1.231
_refine_ls_structure_factor_coef Fsqd
_refine_ls_weighting_details 'calc w=1/[\s^2^(Fo^2^)+(0.0882P)^2^+2.3955P] where P=(Fo^2^+2Fc^2^)/3'
_refine_ls_weighting_scheme calc
_refine_ls_wR_factor_gt 0.1389
_refine_ls_wR_factor_ref 0.1403
_reflns_number_gt 3234
_reflns_number_total 3350
_reflns_threshold_expression I>2\s(I)
_cod_data_source_file hk2575.cif
_cod_data_source_block I
_cod_database_code 2220237
_cod_database_fobs_code 2220237

loop_
_symmetry_equiv_pos_as_xyz
'x, y, z'
'-x, -y, -z'

loop_
_atom_site_type_symbol
_atom_site_label
_atom_site_fract_x
_atom_site_fract_y
_atom_site_fract_z
_atom_site_U_iso_or_equiv
_atom_site_adp_type
_atom_site_calc_flag
_atom_site_refinement_flags
_atom_site_occupancy
Hg Hg1 0.28140(3) 0.22806(4) 0.84793(3) 0.02226(15) Uani d . 1
Br Br1 0.03376(10) 0.29535(11) 0.71493(10) 0.0259(2) Uani d . 1
Br Br2 0.58403(10) 0.34148(10) 0.83842(9) 0.0219(2) Uani d . 1
N N1 0.2053(9) 0.1755(9) 1.0425(8) 0.0195(12) Uani d . 1
N N2 0.3018(9) -0.0818(8) 0.9915(8) 0.0190(12) Uani d . 1
H H2A 0.3426 -0.1362 1.0395 0.023 Uiso calc R 1
N N3 0.3006(9) -0.0591(8) 0.7601(8) 0.0192(12) Uani d . 1
C C1 0.1347(11) 0.2988(10) 1.1369(11) 0.0239(15) Uani d . 1
H H1 0.1098 0.3845 1.1096 0.029 Uiso calc R 1
C C2 0.0991(11) 0.3023(11) 1.2678(11) 0.0248(16) Uani d . 1
H H2 0.0516 0.3881 1.3288 0.030 Uiso calc R 1
C C3 0.1363(11) 0.1728(11) 1.3080(10) 0.0247(15) Uani d . 1
H H3 0.1151 0.1727 1.3977 0.030 Uiso calc R 1
C C4 0.2037(11) 0.0462(11) 1.2157(10) 0.0225(14) Uani d . 1
H H4 0.2279 -0.0412 1.2407 0.027 Uiso calc R 1
C C5 0.2355(9) 0.0519(10) 1.0815(9) 0.0178(13) Uani d . 1
C C6 0.3175(9) -0.1477(10) 0.8430(9) 0.0172(13) Uani d . 1
C C7 0.3535(10) -0.3113(10) 0.7834(10) 0.0215(14) Uani d . 1
H H7 0.3679 -0.3693 0.8437 0.026 Uiso calc R 1
C C8 0.3671(11) -0.3850(11) 0.6355(10) 0.0249(15) Uani d . 1
H H8 0.3886 -0.4940 0.5944 0.030 Uiso calc R 1
C C9 0.3485(12) -0.2952(11) 0.5481(10) 0.0262(16) Uani d . 1
H H9 0.3575 -0.3414 0.4479 0.031 Uiso calc R 1
C C10 0.3158(11) -0.1340(12) 0.6165(10) 0.0248(16) Uani d . 1
H H10 0.3034 -0.0731 0.5587 0.030 Uiso calc R 1

loop_
_atom_site_aniso_label
_atom_site_aniso_U_11
_atom_site_aniso_U_22
_atom_site_aniso_U_33
_atom_site_aniso_U_12
_atom_site_aniso_U_13
_atom_site_aniso_U_23
Hg1 0.0242(2) 0.0212(2) 0.0290(2) 0.00845(13) 0.00573(13) 0.01720(14)
Br1 0.0239(4) 0.0253(4) 0.0341(4) 0.0070(3) 0.0012(3) 0.0194(3)
Br2 0.0237(4) 0.0208(4) 0.0267(4) 0.0057(3) 0.0061(3) 0.0151(3)
N1 0.023(3) 0.016(3) 0.019(3) 0.006(2) 0.001(2) 0.008(2)
N2 0.026(3) 0.015(3) 0.022(3) 0.007(2) 0.004(2) 0.013(2)
N3 0.024(3) 0.016(3) 0.018(3) 0.005(2) 0.002(2) 0.009(2)
C1 0.025(4) 0.015(3) 0.032(4) 0.005(3) 0.003(3) 0.011(3)
C2 0.024(3) 0.020(3) 0.030(4) 0.007(3) 0.007(3) 0.009(3)
C3 0.029(4) 0.024(4) 0.022(3) 0.006(3) 0.009(3) 0.010(3)
C4 0.026(3) 0.021(3) 0.024(4) 0.005(3) 0.003(3) 0.012(3)
C5 0.014(3) 0.017(3) 0.020(3) 0.001(2) 0.002(2) 0.007(3)
C6 0.013(3) 0.016(3) 0.020(3) -0.002(2) -0.002(2) 0.009(3)
C7 0.024(3) 0.017(3) 0.024(4) 0.004(3) 0.004(3) 0.010(3)
C8 0.027(4) 0.022(4) 0.023(4) 0.005(3) 0.002(3) 0.008(3)
C9 0.037(4) 0.021(4) 0.017(3) 0.005(3) 0.003(3) 0.006(3)
C10 0.030(4) 0.029(4) 0.020(3) 0.008(3) 0.004(3) 0.015(3)

loop_
_atom_type_symbol
_atom_type_description
_atom_type_scat_dispersion_real
_atom_type_scat_dispersion_imag
_atom_type_scat_source
C C 0.0033 0.0016 'International Tables Vol C Tables 4.2.6.8 and 6.1.1.4'
H H 0.0000 0.0000 'International Tables Vol C Tables 4.2.6.8 and 6.1.1.4'
N N 0.0061 0.0033 'International Tables Vol C Tables 4.2.6.8 and 6.1.1.4'
O O 0.0106 0.0060 'International Tables Vol C Tables 4.2.6.8 and 6.1.1.4'
Br Br -0.2901 2.4595 'International Tables Vol C Tables 4.2.6.8 and 6.1.1.4'
Hg Hg -2.3894 9.2266 'International Tables Vol C Tables 4.2.6.8 and 6.1.1.4'

loop_
_geom_angle_atom_site_label_1
_geom_angle_atom_site_label_2
_geom_angle_atom_site_label_3
_geom_angle
_geom_angle_publ_flag
N1 Hg1 N3 81.1(2) yes
N1 Hg1 Br1 109.13(17) yes
N3 Hg1 Br1 117.16(17) yes
N1 Hg1 Br2 125.41(17) yes
N3 Hg1 Br2 96.23(18) yes
Br1 Hg1 Br2 119.68(3) yes
C1 N1 Hg1 114.3(5) ?
C5 N1 Hg1 128.2(6) ?
C5 N1 C1 117.2(7) ?
C6 N2 C5 135.0(7) ?
C6 N2 H2A 112.5 ?
C5 N2 H2A 112.5 ?
C6 N3 Hg1 126.5(5) ?
C10 N3 Hg1 115.6(6) ?
C10 N3 C6 117.4(7) ?
C2 C1 N1 123.6(8) ?
C2 C1 H1 118.1 ?
N1 C1 H1 118.3 ?
C1 C2 C3 117.9(8) ?
C1 C2 H2 121.0 ?
C3 C2 H2 121.1 ?
C4 C3 C2 120.2(8) ?
C4 C3 H3 120.0 ?
C2 C3 H3 119.9 ?
C3 C4 C5 118.2(8) ?
C3 C4 H4 120.9 ?
C5 C4 H4 120.9 ?
N1 C5 N2 121.7(7) ?
N1 C5 C4 122.9(7) ?
N2 C5 C4 115.4(7) ?
N3 C6 N2 121.6(7) ?
N3 C6 C7 121.6(7) ?
N2 C6 C7 116.9(7) ?
C8 C7 C6 119.6(8) ?
C8 C7 H7 120.2 ?
C6 C7 H7 120.2 ?
C7 C8 C9 119.4(8) ?
C7 C8 H8 120.3 ?
C9 C8 H8 120.3 ?
C8 C9 C10 117.2(8) ?
C8 C9 H9 121.4 ?
C10 C9 H9 121.4 ?
N3 C10 C9 124.8(8) ?
N3 C10 H10 117.5 ?
C9 C10 H10 117.7 ?

loop_
_geom_bond_atom_site_label_1
_geom_bond_atom_site_label_2
_geom_bond_distance
_geom_bond_publ_flag
Br1 Hg1 2.5106(11) yes
Br2 Hg1 2.5549(11) yes
N1 Hg1 2.301(7) yes
N2 H2A 0.8600 ?
N3 Hg1 2.350(7) yes
C1 C2 1.360(13) ?
C1 N1 1.376(11) ?
C1 H1 0.9300 ?
C2 C3 1.398(13) ?
C2 H2 0.9300 ?
C3 C4 1.368(12) ?
C3 H3 0.9300 ?
C4 C5 1.410(11) ?
C4 H4 0.9300 ?
C5 N1 1.327(10) ?
C5 N2 1.393(10) ?
C6 N3 1.342(10) ?
C6 N2 1.384(10) ?
C6 C7 1.408(11) ?
C7 C8 1.376(12) ?
C7 H7 0.9300 ?
C8 C9 1.389(13) ?
C8 H8 0.9300 ?
C9 C10 1.385(12) ?
C9 H9 0.9300 ?
C10 N3 1.342(11) ?
C10 H10 0.9300 ?

loop_
_geom_hbond_atom_site_label_D
_geom_hbond_atom_site_label_H
_geom_hbond_atom_site_label_A
_geom_hbond_site_symmetry_A
_geom_hbond_distance_DH
_geom_hbond_distance_HA
_geom_hbond_distance_DA
_geom_hbond_angle_DHA
_geom_hbond_publ_flag
N2 H2A Br2 2_657 0.86 2.620 3.472(3) 170 yes
C2 H2 Cg3 2_755 0.93 3.197 3.587(3) 107 yes

loop_
_geom_torsion_atom_site_label_1
_geom_torsion_atom_site_label_2
_geom_torsion_atom_site_label_3
_geom_torsion_atom_site_label_4
_geom_torsion
C1 N1 Hg1 N3 -166.6(6)
C5 N1 Hg1 N3 20.2(6)
C1 N1 Hg1 Br1 -50.8(6)
C5 N1 Hg1 Br1 136.0(6)
C1 N1 Hg1 Br2 102.0(5)
C5 N1 Hg1 Br2 -71.1(7)
C10 N3 Hg1 N1 168.0(6)
C6 N3 Hg1 N1 -20.2(6)
C6 N3 Hg1 Br1 -127.2(6)
C10 N3 Hg1 Br1 61.0(6)
C6 N3 Hg1 Br2 104.8(6)
C10 N3 Hg1 Br2 -67.0(6)
N1 C1 C2 C3 -0.2(13)
C1 C2 C3 C4 -1.0(13)
C2 C3 C4 C5 0.6(12)
C3 C4 C5 N1 1.0(12)
C3 C4 C5 N2 -179.1(7)
N3 C6 C7 C8 -1.8(11)
N2 C6 C7 C8 178.7(7)
C6 C7 C8 C9 1.3(12)
C7 C8 C9 C10 -0.3(13)
C8 C9 C10 N3 -0.1(14)
N2 C5 N1 C1 178.0(7)
C4 C5 N1 C1 -2.2(11)
N2 C5 N1 Hg1 -9.0(10)
C4 C5 N1 Hg1 170.8(6)
C2 C1 N1 C5 1.8(12)
C2 C1 N1 Hg1 -172.2(7)
N3 C6 N2 C5 16.3(13)
C7 C6 N2 C5 -164.2(8)
N1 C5 N2 C6 -16.8(13)
C4 C5 N2 C6 163.3(8)
C9 C10 N3 C6 -0.4(13)
C9 C10 N3 Hg1 172.2(7)
N2 C6 N3 C10 -179.2(7)
C7 C6 N3 C10 1.4(11)
N2 C6 N3 Hg1 9.2(10)
C7 C6 N3 Hg1 -170.3(5)
